data_4077441
loop_
_publ_author_name
'White, Shannon'
'Kalberer, Eric W.'
'Bennett, Byron L.'
'Roddick, Dean M.'

_publ_section_title
;
 Synthesis, Structure, and Characterization of a Bridging Ethylidene
 (Perfluoroalkyl)phosphine Platinum Complex
;
_journal_issue 26
_journal_name_full Organometallics
_journal_page_first 5731
_journal_paper_doi 10.1021/om0107237
_journal_volume 20
_journal_year 2001
_chemical_formula_moiety (dfepe)2Pt2(u-CHMe)
_chemical_formula_sum 'C22 H12 F40 P4 Pt2'
_chemical_formula_weight 1550.38
_chemical_name_systematic
; 
 ? 
;
_space_group_IT_number 61
_symmetry_cell_setting orthorhombic
_symmetry_space_group_name_Hall '-P 2ac 2ab'
_symmetry_space_group_name_H-M 'P b c a'
_atom_sites_solution_hydrogens geom
_atom_sites_solution_primary direct
_atom_sites_solution_secondary difmap
_audit_creation_method SHELXL
_cell_angle_alpha 90.00
_cell_angle_beta 90.00
_cell_angle_gamma 90.00
_cell_formula_units_Z 8
_cell_length_a 16.880(2)
_cell_length_b 16.1793(13)
_cell_length_c 29.049(5)
_cell_measurement_temperature 171(2)
_cell_volume 7933.5(18)
_computing_cell_refinement 'Siemens XSCANS'
_computing_data_collection 'Siemens XSCANS'
_computing_data_reduction 'Siemens SHELXTL 5.04'
_computing_molecular_graphics 'Siemens SHELXTL 5.04'
_computing_publication_material 'Siemens SHELXTL 5.04'
_computing_structure_refinement 'SHELXL-93 (Sheldrick, 1993)'
_computing_structure_solution 'SHELXS-86 (Sheldrick, 1990)'
_diffrn_ambient_temperature 171(2)
_diffrn_measurement_device 'SMART CCD'
_diffrn_measurement_method 'omega scans'
_diffrn_radiation_monochromator graphite
_diffrn_radiation_source 'fine-focus sealed tube'
_diffrn_radiation_type MoK\a
_diffrn_radiation_wavelength 0.71073
_diffrn_reflns_av_R_equivalents 0.1112
_diffrn_reflns_av_sigmaI/netI 0.1391
_diffrn_reflns_limit_h_max 15
_diffrn_reflns_limit_h_min -10
_diffrn_reflns_limit_k_max 20
_diffrn_reflns_limit_k_min -21
_diffrn_reflns_limit_l_max 38
_diffrn_reflns_limit_l_min -11
_diffrn_reflns_number 22111
_diffrn_reflns_theta_max 28.36
_diffrn_reflns_theta_min 1.40
_exptl_absorpt_coefficient_mu 7.418
_exptl_absorpt_correction_type none
_exptl_crystal_colour 'clear yellow'
_exptl_crystal_density_diffrn 2.596
_exptl_crystal_description plates
_exptl_crystal_F_000 5760
_exptl_crystal_size_max 0.20
_exptl_crystal_size_mid 0.20
_exptl_crystal_size_min 0.30
_refine_diff_density_max 1.696
_refine_diff_density_min -2.686
_refine_diff_density_rms 0.226
_refine_ls_extinction_method none
_refine_ls_goodness_of_fit_all 1.038
_refine_ls_goodness_of_fit_obs 1.210
_refine_ls_matrix_type full
_refine_ls_number_parameters 602
_refine_ls_number_reflns 7682
_refine_ls_number_restraints 5
_refine_ls_restrained_S_all 1.038
_refine_ls_restrained_S_obs 1.211
_refine_ls_R_factor_all 0.1412
_refine_ls_R_factor_obs 0.0767
_refine_ls_shift/esd_max 0.008
_refine_ls_shift/esd_mean 0.000
_refine_ls_structure_factor_coef Fsqd
_refine_ls_weighting_details 'w=1/[\s^2^(Fo^2^)+(0.0551P)^2^+0.0000P] where P=(Fo^2^+2Fc^2^)/3'
_refine_ls_weighting_scheme calc
_refine_ls_wR_factor_all 0.1582
_refine_ls_wR_factor_obs 0.1374
_reflns_number_observed 4487
_reflns_number_total 7682
_reflns_observed_criterion >2sigma(I)
_cod_data_source_file om0107237.cif
_cod_data_source_block sw002
_cod_depositor_comments
;
The following automatic conversions were performed:

'_symmetry_cell_setting' value 'Orthorhombic' changed to
'orthorhombic' according to
/home/saulius/struct/CIF-dictionaries/cif_core.dic dictionary named
'cif_core.dic' version 2.4.2 from 2011-04-26.

Automatic conversion script
Id: cif_fix_values 1715 2011-07-08 13:25:40Z adriana 

The following automatic conversions were performed:

'_refine_ls_weighting_scheme' value 'calc
w=1/[\s^2^(Fo^2^)+(0.0551P)^2^+0.0000P] where P=(Fo^2^+2Fc^2^)/3' was
changed to 'calc'. New tag '_refine_ls_weighting_details' was
created. The value of the new tag was set to
'w=1/[\s^2^(Fo^2^)+(0.0551P)^2^+0.0000P] where P=(Fo^2^+2Fc^2^)/3'.

Automatic conversion script
Id: cif_fix_values 3143 2015-03-26 13:38:13Z robertas 
;
_cod_original_cell_volume 7933.4(17)
_cod_original_sg_symbol_H-M Pbca
_cod_database_code 4077441

loop_
_symmetry_equiv_pos_as_xyz
'x, y, z'
'-x+1/2, -y, z+1/2'
'-x, y+1/2, -z+1/2'
'x+1/2, -y+1/2, -z'
'-x, -y, -z'
'x-1/2, y, -z-1/2'
'x, -y-1/2, z-1/2'
'-x-1/2, y-1/2, z'

loop_
_atom_site_aniso_label
_atom_site_aniso_U_11
_atom_site_aniso_U_22
_atom_site_aniso_U_33
_atom_site_aniso_U_23
_atom_site_aniso_U_13
_atom_site_aniso_U_12
Pt1 0.0327(5) 0.0347(3) 0.0369(3) 0.0108(2) 0.0030(3) 0.0055(2)
Pt2 0.0258(5) 0.0279(2) 0.0338(3) 0.0060(2) 0.0021(3) -0.0011(2)
P1 0.059(4) 0.054(3) 0.054(3) 0.027(2) 0.014(3) 0.022(2)
P2 0.033(3) 0.045(2) 0.045(2) 0.009(2) -0.005(2) 0.002(2)
P3 0.028(3) 0.037(2) 0.039(2) 0.010(2) 0.003(2) 0.000(2)
P4 0.031(3) 0.031(2) 0.045(2) 0.004(2) 0.006(2) 0.006(2)
C1 0.061(17) 0.073(13) 0.090(15) 0.045(11) -0.006(12) 0.014(10)
C2 0.053(15) 0.056(11) 0.054(11) 0.005(8) -0.014(9) 0.013(9)
C5 0.100(23) 0.042(11) 0.114(20) 0.034(11) 0.023(16) 0.030(11)
C6 0.147(32) 0.033(11) 0.147(28) 0.008(14) -0.011(24) -0.028(14)
C7 0.052(17) 0.055(10) 0.051(11) 0.013(8) -0.004(10) 0.010(9)
C8 0.062(20) 0.078(15) 0.062(13) 0.003(10) 0.032(13) 0.010(12)
C9 0.026(14) 0.071(12) 0.042(10) 0.008(8) -0.005(8) -0.009(8)
C10 0.074(20) 0.036(10) 0.082(15) 0.002(9) -0.026(13) -0.008(9)
C11 0.041(14) 0.065(10) 0.033(8) 0.008(7) 0.001(8) 0.007(8)
C12 0.035(14) 0.057(11) 0.062(11) 0.008(8) 0.003(9) 0.016(8)
C13 0.041(15) 0.038(8) 0.064(11) 0.006(7) -0.003(9) -0.006(8)
C14 0.039(16) 0.052(11) 0.080(14) 0.023(9) 0.006(11) 0.000(9)
C15 0.037(15) 0.057(10) 0.037(9) 0.007(7) 0.020(8) -0.008(8)
C16 0.075(20) 0.067(13) 0.060(13) -0.004(10) 0.013(12) -0.004(12)
C17 0.055(17) 0.044(10) 0.094(15) 0.002(10) 0.035(12) -0.009(9)
C18 0.314(46) 0.043(13) 0.033(11) 0.017(9) -0.012(18) 0.011(19)
C19 0.029(16) 0.070(13) 0.084(15) -0.007(10) -0.018(11) 0.013(10)
C20 0.044(22) 0.084(19) 0.221(37) -0.053(21) -0.003(20) -0.005(15)
F1 0.100(11) 0.152(12) 0.068(7) 0.070(8) 0.027(7) 0.082(9)
F2 0.066(11) 0.209(17) 0.139(13) 0.094(12) -0.012(9) -0.050(10)
F3 0.184(16) 0.117(11) 0.049(7) 0.000(7) 0.014(8) -0.026(10)
F4 0.077(10) 0.112(10) 0.083(9) 0.003(7) -0.018(7) -0.014(7)
F5 0.188(14) 0.068(7) 0.069(8) -0.016(6) 0.009(9) 0.030(9)
F6 0.118(14) 0.089(10) 0.227(19) 0.062(11) 0.082(14) -0.009(9)
F7 0.174(15) 0.071(8) 0.117(11) 0.059(7) 0.056(10) 0.060(8)
F8 0.198(17) 0.042(7) 0.198(17) 0.009(8) 0.014(14) -0.023(8)
F9 0.150(15) 0.074(9) 0.112(11) 0.005(8) -0.046(10) -0.002(9)
F10 0.143(16) 0.083(9) 0.119(12) -0.006(8) 0.040(11) -0.005(9)
F11 0.021(8) 0.094(8) 0.094(9) 0.012(6) -0.010(6) 0.003(6)
F12 0.071(9) 0.070(7) 0.061(6) 0.012(5) 0.008(6) 0.014(5)
F13 0.067(11) 0.087(9) 0.110(10) -0.038(7) 0.021(8) -0.010(7)
F14 0.112(12) 0.070(7) 0.083(8) 0.020(6) 0.025(7) 0.029(7)
F15 0.087(10) 0.081(8) 0.084(8) -0.003(6) 0.040(7) 0.013(6)
F16 0.034(8) 0.088(8) 0.118(10) -0.013(7) -0.023(7) -0.012(6)
F17 0.089(10) 0.058(6) 0.070(7) 0.012(5) 0.004(6) -0.026(5)
F18 0.095(10) 0.046(6) 0.093(8) -0.010(5) -0.016(7) -0.028(5)
F19 0.110(11) 0.059(7) 0.064(7) -0.004(5) 0.000(7) -0.015(6)
F20 0.069(10) 0.045(6) 0.106(9) -0.026(5) -0.013(7) 0.000(5)
F21 0.021(8) 0.055(6) 0.107(9) 0.008(5) -0.007(6) -0.003(4)
F22 0.076(9) 0.054(6) 0.053(6) 0.022(4) 0.015(5) -0.014(5)
F23 0.072(10) 0.046(6) 0.136(11) 0.016(6) 0.017(8) 0.015(6)
F24 0.054(8) 0.041(5) 0.114(9) 0.004(5) 0.017(6) -0.006(5)
F25 0.109(11) 0.060(6) 0.066(7) -0.002(5) 0.005(7) -0.026(6)
F26 0.031(8) 0.084(7) 0.064(7) -0.005(5) 0.007(5) 0.003(5)
F27 0.037(7) 0.077(7) 0.050(6) 0.009(5) 0.012(5) -0.007(5)
F28 0.119(12) 0.077(8) 0.082(8) -0.025(6) 0.033(8) 0.016(7)
F29 0.076(11) 0.068(7) 0.121(11) -0.029(7) 0.014(8) -0.015(6)
F30 0.129(12) 0.050(6) 0.084(9) 0.002(6) 0.027(8) 0.023(6)
F31 0.140(13) 0.078(9) 0.101(10) 0.003(7) 0.056(9) -0.037(8)
F32 0.031(8) 0.133(10) 0.092(9) -0.008(7) -0.017(6) 0.022(7)
F33 0.188(16) 0.064(8) 0.099(10) -0.024(7) 0.036(10) 0.042(9)
F34 0.121(13) 0.096(10) 0.118(12) -0.030(8) -0.034(10) 0.019(8)
F35 0.125(13) 0.090(10) 0.106(11) -0.038(8) 0.021(9) -0.018(8)
F36 0.024(8) 0.081(7) 0.078(7) 0.002(5) -0.007(5) 0.013(5)
F37 0.074(10) 0.133(11) 0.067(7) 0.033(7) -0.011(7) -0.055(8)
F38 0.092(11) 0.116(11) 0.075(8) 0.023(7) 0.017(7) -0.030(8)
F39 0.053(9) 0.075(8) 0.151(12) -0.042(7) 0.012(8) -0.032(6)
F40 0.055(10) 0.047(6) 0.178(13) -0.024(7) -0.010(9) 0.008(6)

loop_
_atom_site_label
_atom_site_type_symbol
_atom_site_fract_x
_atom_site_fract_y
_atom_site_fract_z
_atom_site_U_iso_or_equiv
_atom_site_thermal_displace_type
_atom_site_occupancy
_atom_site_calc_flag
_atom_site_refinement_flags
_atom_site_disorder_group
Pt1 Pt 0.53927(4) 0.62997(3) 0.16398(2) 0.0348(2) Uani 1 d . .
Pt2 Pt 0.43458(4) 0.70360(3) 0.10954(2) 0.0292(2) Uani 1 d . .
P1 P 0.5748(3) 0.5362(3) 0.2154(2) 0.0557(14) Uani 1 d . .
P2 P 0.6691(3) 0.6612(2) 0.15887(14) 0.0407(11) Uani 1 d . .
P3 P 0.4754(3) 0.7664(2) 0.04484(13) 0.0348(10) Uani 1 d . .
P4 P 0.3136(3) 0.7385(2) 0.08848(13) 0.0355(10) Uani 1 d . .
C1 C 0.6806(11) 0.5211(12) 0.2159(7) 0.075(6) Uani 1 d . .
H1A H 0.6974(11) 0.5036(12) 0.2471(7) 0.090 Uiso 1 calc R .
H1B H 0.6948(11) 0.4767(12) 0.1940(7) 0.090 Uiso 1 calc R .
C2 C 0.7249(11) 0.6018(10) 0.2025(6) 0.054(5) Uani 1 d . .
H2A H 0.7779(11) 0.5877(10) 0.1901(6) 0.065 Uiso 1 calc R .
H2B H 0.7326(11) 0.6364(10) 0.2303(6) 0.065 Uiso 1 calc R .
C3 C 0.5307(11) 0.5291(17) 0.2768(10) 0.124(10) Uiso 1 d D .
C4 C 0.5502(11) 0.6093(19) 0.3022(12) 0.140(12) Uiso 1 d D .
C5 C 0.5418(16) 0.4233(11) 0.2045(9) 0.085(8) Uani 1 d . .
C6 C 0.5423(21) 0.3960(13) 0.1557(11) 0.109(10) Uani 1 d . .
C7 C 0.7396(12) 0.6468(10) 0.1082(6) 0.053(5) Uani 1 d . .
C8 C 0.7372(15) 0.5601(13) 0.0867(7) 0.067(6) Uani 1 d . .
C9 C 0.7025(11) 0.7696(11) 0.1720(5) 0.046(5) Uani 1 d . .
C10 C 0.6516(14) 0.8134(10) 0.2079(7) 0.064(6) Uani 1 d . .
C11 C 0.3880(10) 0.7953(10) 0.0100(5) 0.046(4) Uani 1 d . .
H11A H 0.3994(10) 0.8476(10) -0.0064(5) 0.055 Uiso 1 calc R .
H11B H 0.3787(10) 0.7519(10) -0.0135(5) 0.055 Uiso 1 calc R .
C12 C 0.3144(10) 0.8059(10) 0.0382(6) 0.052(5) Uani 1 d . .
H12A H 0.2676(10) 0.7935(10) 0.0188(6) 0.062 Uiso 1 calc R .
H12B H 0.3104(10) 0.8641(10) 0.0483(6) 0.062 Uiso 1 calc R .
C13 C 0.5389(11) 0.8646(9) 0.0433(6) 0.048(5) Uani 1 d . .
C14 C 0.5100(13) 0.9333(11) 0.0738(7) 0.057(5) Uani 1 d . .
C15 C 0.5342(11) 0.7095(10) -0.0010(5) 0.044(4) Uani 1 d . .
C16 C 0.5135(15) 0.6197(12) -0.0061(7) 0.068(6) Uani 1 d . .
C17 C 0.2423(12) 0.7980(11) 0.1266(7) 0.064(6) Uani 1 d . .
C18 C 0.2741(14) 0.8617(13) 0.1548(6) 0.130(14) Uani 1 d D .
C19 C 0.2374(11) 0.6493(11) 0.0770(5) 0.061(6) Uani 1 d D .
C20 C 0.2597(16) 0.5899(17) 0.0424(13) 0.116(11) Uani 1 d . .
F1 F 0.5767(8) 0.4784(8) 0.3022(4) 0.107(5) Uani 1 d . .
F2 F 0.4498(9) 0.5261(11) 0.2824(5) 0.138(7) Uani 1 d D .
F3 F 0.5142(10) 0.6049(9) 0.3459(4) 0.117(5) Uani 1 d . .
F4 F 0.6301(8) 0.6173(8) 0.2969(4) 0.090(4) Uani 1 d D .
F5 F 0.5009(10) 0.6691(7) 0.2837(4) 0.108(5) Uani 1 d . .
F6 F 0.4657(10) 0.4136(9) 0.2193(6) 0.145(7) Uani 1 d . .
F7 F 0.5881(9) 0.3726(7) 0.2305(5) 0.121(6) Uani 1 d . .
F8 F 0.5249(10) 0.3152(7) 0.1529(6) 0.146(6) Uani 1 d . .
F9 F 0.4934(10) 0.4373(8) 0.1292(5) 0.112(5) Uani 1 d . .
F10 F 0.6161(11) 0.4033(8) 0.1377(5) 0.115(5) Uani 1 d . .
F11 F 0.8144(7) 0.6641(7) 0.1183(4) 0.070(3) Uani 1 d . .
F12 F 0.7168(6) 0.6984(6) 0.0731(3) 0.067(3) Uani 1 d . .
F13 F 0.6658(8) 0.5370(7) 0.0749(4) 0.088(4) Uani 1 d . .
F14 F 0.7658(8) 0.5061(7) 0.1172(4) 0.088(4) Uani 1 d . .
F15 F 0.7845(7) 0.5568(7) 0.0504(4) 0.084(4) Uani 1 d . .
F16 F 0.7759(7) 0.7714(7) 0.1911(4) 0.080(3) Uani 1 d . .
F17 F 0.7041(7) 0.8188(6) 0.1352(4) 0.072(3) Uani 1 d . .
F18 F 0.6803(7) 0.8895(6) 0.2175(4) 0.078(3) Uani 1 d . .
F19 F 0.6455(7) 0.7733(6) 0.2468(4) 0.077(3) Uani 1 d . .
F20 F 0.5791(7) 0.8266(6) 0.1921(4) 0.073(3) Uani 1 d . .
F21 F 0.6137(6) 0.8467(5) 0.0580(4) 0.061(3) Uani 1 d . .
F22 F 0.5441(6) 0.8953(5) 0.0006(3) 0.061(3) Uani 1 d . .
F23 F 0.4372(7) 0.9554(6) 0.0613(5) 0.085(4) Uani 1 d . .
F24 F 0.5551(6) 1.0003(5) 0.0703(4) 0.069(3) Uani 1 d . .
F25 F 0.5082(8) 0.9111(6) 0.1170(4) 0.078(3) Uani 1 d . .
F26 F 0.6120(7) 0.7118(6) 0.0081(3) 0.060(3) Uani 1 d . .
F27 F 0.5236(5) 0.7449(6) -0.0432(3) 0.055(3) Uani 1 d . .
F28 F 0.5597(8) 0.5839(7) -0.0385(4) 0.093(4) Uani 1 d . .
F29 F 0.4392(8) 0.6075(7) -0.0197(5) 0.088(4) Uani 1 d . .
F30 F 0.5222(8) 0.5770(6) 0.0310(4) 0.088(4) Uani 1 d . .
F31 F 0.2007(8) 0.7451(7) 0.1543(4) 0.106(5) Uani 1 d . .
F32 F 0.1818(7) 0.8418(8) 0.0995(4) 0.085(4) Uani 1 d . .
F33 F 0.2151(9) 0.9043(8) 0.1761(5) 0.117(5) Uani 1 d D .
F34 F 0.3239(9) 0.8296(8) 0.1847(5) 0.112(5) Uani 1 d . .
F35 F 0.3190(9) 0.9122(8) 0.1303(5) 0.107(5) Uani 1 d . .
F36 F 0.1678(6) 0.6819(6) 0.0637(4) 0.061(3) Uani 1 d . .
F37 F 0.2291(7) 0.6031(8) 0.1163(4) 0.091(4) Uani 1 d D .
F38 F 0.2716(8) 0.6345(8) 0.0027(4) 0.094(4) Uani 1 d . .
F39 F 0.2068(7) 0.5299(7) 0.0393(5) 0.093(4) Uani 1 d . .
F40 F 0.3257(7) 0.5487(6) 0.0555(5) 0.093(4) Uani 1 d . .
C21A C 0.4149(15) 0.6205(15) 0.1600(8) 0.018(6) Uiso 0.56(4) d P 1
H21A H 0.3996(15) 0.5660(15) 0.1463(8) 0.022 Uiso 0.56(4) calc PR 1
C22A C 0.3672(21) 0.6367(22) 0.2020(12) 0.063(13) Uiso 0.56(4) d P 1
H22A H 0.3661(21) 0.5870(22) 0.2212(12) 0.095 Uiso 0.56(4) calc PR 1
H22B H 0.3130(21) 0.6515(22) 0.1931(12) 0.095 Uiso 0.56(4) calc PR 1
H22C H 0.3910(21) 0.6823(22) 0.2193(12) 0.095 Uiso 0.56(4) calc PR 1
C21B C 0.4214(25) 0.6495(28) 0.1712(14) 0.043(11) Uiso 0.44(4) d P 2
H21B H 0.4131(25) 0.6935(28) 0.1949(14) 0.051 Uiso 0.44(4) calc PR 2
C22B C 0.3649(28) 0.5763(29) 0.1819(16) 0.070(17) Uiso 0.44(4) d P 2
H22G H 0.3695(28) 0.5613(29) 0.2144(16) 0.105 Uiso 0.44(4) calc PR 2
H22D H 0.3793(28) 0.5288(29) 0.1627(16) 0.105 Uiso 0.44(4) calc PR 2
H22E H 0.3102(28) 0.5927(29) 0.1752(16) 0.105 Uiso 0.44(4) calc PR 2

loop_
_atom_type_symbol
_atom_type_description
_atom_type_scat_dispersion_real
_atom_type_scat_dispersion_imag
_atom_type_scat_source
C C 0.0033 0.0016 'International Tables Vol C Tables 4.2.6.8 and 6.1.1.4'
H H 0.0000 0.0000 'International Tables Vol C Tables 4.2.6.8 and 6.1.1.4'
F F 0.0171 0.0103 'International Tables Vol C Tables 4.2.6.8 and 6.1.1.4'
P P 0.1023 0.0942 'International Tables Vol C Tables 4.2.6.8 and 6.1.1.4'
Pt Pt -1.7033 8.3905 'International Tables Vol C Tables 4.2.6.8 and 6.1.1.4'

loop_
_geom_angle_atom_site_label_1
_geom_angle_atom_site_label_2
_geom_angle_atom_site_label_3
_geom_angle
C21B Pt1 P1 107.7(10)
C21A Pt1 P1 104.9(6)
C21B Pt1 P2 158.0(13)
C21A Pt1 P2 168.8(6)
P1 Pt1 P2 86.3(2)
C21B Pt1 Pt2 48.5(10)
C21A Pt1 Pt2 48.5(6)
P1 Pt1 Pt2 152.99(15)
P2 Pt1 Pt2 120.49(10)
C21B Pt2 P4 104.9(12)
C21A Pt2 P4 102.7(7)
C21B Pt2 P3 168.3(13)
C21A Pt2 P3 163.9(8)
P4 Pt2 P3 86.35(15)
C21B Pt2 Pt1 49.2(12)
C21A Pt2 Pt1 51.5(7)
P4 Pt2 Pt1 153.75(10)
P3 Pt2 Pt1 119.83(11)
C1 P1 C5 99.1(10)
C1 P1 C3 111.3(9)
C5 P1 C3 89.1(11)
C1 P1 Pt1 111.6(6)
C5 P1 Pt1 117.3(8)
C3 P1 Pt1 123.9(8)
C2 P2 C9 101.1(8)
C2 P2 C7 98.4(8)
C9 P2 C7 94.8(8)
C2 P2 Pt1 109.5(6)
C9 P2 Pt1 119.2(6)
C7 P2 Pt1 129.1(7)
C11 P3 C15 98.9(8)
C11 P3 C13 102.9(8)
C15 P3 C13 95.4(8)
C11 P3 Pt2 109.1(5)
C15 P3 Pt2 121.9(5)
C13 P3 Pt2 124.5(6)
C12 P4 C17 99.8(8)
C12 P4 C19 108.0(8)
C17 P4 C19 93.2(8)
C12 P4 Pt2 111.6(6)
C17 P4 Pt2 123.7(7)
C19 P4 Pt2 117.7(5)
C2 C1 P1 111.2(12)
C1 C2 P2 111.3(12)
F1 C3 F2 119.1(22)
F1 C3 C4 97.4(23)
F2 C3 C4 100.8(16)
F1 C3 P1 108.5(13)
F2 C3 P1 119.5(19)
C4 C3 P1 108.1(19)
F4 C4 F5 118.9(25)
F4 C4 F3 122.2(25)
F5 C4 F3 97.3(16)
F4 C4 C3 103.8(17)
F5 C4 C3 106.0(22)
F3 C4 C3 107.4(21)
F7 C5 F6 107.2(18)
F7 C5 C6 110.4(19)
F6 C5 C6 105.8(26)
F7 C5 P1 108.2(18)
F6 C5 P1 109.1(14)
C6 C5 P1 115.8(15)
F9 C6 F8 108.9(24)
F9 C6 F10 107.8(24)
F8 C6 F10 105.2(24)
F9 C6 C5 113.9(25)
F8 C6 C5 110.3(23)
F10 C6 C5 110.3(25)
F11 C7 F12 107.7(14)
F11 C7 C8 107.9(16)
F12 C7 C8 104.2(15)
F11 C7 P2 113.4(13)
F12 C7 P2 108.9(12)
C8 C7 P2 114.1(13)
F13 C8 F15 109.7(18)
F13 C8 F14 108.6(18)
F15 C8 F14 106.4(17)
F13 C8 C7 113.1(17)
F15 C8 C7 110.2(17)
F14 C8 C7 108.6(17)
F17 C9 F16 107.2(13)
F17 C9 C10 106.3(15)
F16 C9 C10 103.1(15)
F17 C9 P2 113.5(11)
F16 C9 P2 112.1(12)
C10 C9 P2 113.8(12)
F19 C10 F20 107.9(18)
F19 C10 F18 107.5(15)
F20 C10 F18 104.8(14)
F19 C10 C9 113.9(15)
F20 C10 C9 111.0(16)
F18 C10 C9 111.3(17)
C12 C11 P3 113.0(11)
C11 C12 P4 112.1(11)
F22 C13 F21 107.9(14)
F22 C13 C14 107.1(13)
F21 C13 C14 105.9(14)
F22 C13 P3 111.4(11)
F21 C13 P3 109.5(10)
C14 C13 P3 114.7(13)
F25 C14 F24 108.1(17)
F25 C14 F23 108.3(17)
F24 C14 F23 106.8(14)
F25 C14 C13 111.8(14)
F24 C14 C13 111.9(16)
F23 C14 C13 109.7(17)
F26 C15 F27 107.1(12)
F26 C15 C16 105.9(15)
F27 C15 C16 106.6(15)
F26 C15 P3 111.1(11)
F27 C15 P3 111.0(11)
C16 C15 P3 114.7(12)
F30 C16 F29 106.0(18)
F30 C16 F28 106.7(17)
F29 C16 F28 105.9(17)
F30 C16 C15 114.2(18)
F29 C16 C15 113.1(18)
F28 C16 C15 110.5(17)
F31 C17 C18 108.0(17)
F31 C17 F32 105.0(16)
C18 C17 F32 102.7(15)
F31 C17 P4 110.6(12)
C18 C17 P4 117.6(14)
F32 C17 P4 111.9(13)
F34 C18 F35 103.5(21)
F34 C18 F33 111.6(16)
F35 C18 F33 110.6(16)
F34 C18 C17 109.5(17)
F35 C18 C17 110.8(15)
F33 C18 C17 110.6(20)
F36 C19 F37 111.4(14)
F36 C19 C20 106.7(17)
F37 C19 C20 104.1(20)
F36 C19 P4 109.5(11)
F37 C19 P4 109.2(12)
C20 C19 P4 116.0(16)
F39 C20 F40 102.4(23)
F39 C20 F38 115.4(26)
F40 C20 F38 112.1(23)
F39 C20 C19 111.1(24)
F40 C20 C19 110.2(24)
F38 C20 C19 105.8(21)
C22A C21A Pt2 124.6(21)
C22A C21A Pt1 118.8(22)
Pt2 C21A Pt1 80.0(8)
C22B C21B Pt2 125.4(34)
C22B C21B Pt1 120.4(31)
Pt2 C21B Pt1 82.3(15)

loop_
_geom_bond_atom_site_label_1
_geom_bond_atom_site_label_2
_geom_bond_distance
Pt1 C21B 2.03(4)
Pt1 C21A 2.11(3)
Pt1 P1 2.211(4)
Pt1 P2 2.253(5)
Pt1 Pt2 2.6540(8)
Pt2 C21B 2.01(4)
Pt2 C21A 2.02(2)
Pt2 P4 2.206(4)
Pt2 P3 2.245(4)
P1 C1 1.80(2)
P1 C5 1.94(2)
P1 C3 1.94(3)
P2 C2 1.85(2)
P2 C9 1.88(2)
P2 C7 1.91(2)
P3 C11 1.85(2)
P3 C15 1.90(2)
P3 C13 1.92(2)
P4 C12 1.82(2)
P4 C17 1.90(2)
P4 C19 1.96(2)
C1 C2 1.55(2)
C3 F1 1.35(3)
C3 F2 1.376(10)
C3 C4 1.529(10)
C4 F4 1.364(10)
C4 F5 1.38(3)
C4 F3 1.41(3)
C5 F7 1.36(2)
C5 F6 1.36(2)
C5 C6 1.48(4)
C6 F9 1.31(3)
C6 F8 1.34(2)
C6 F10 1.36(3)
C7 F11 1.33(2)
C7 F12 1.37(2)
C7 C8 1.54(3)
C8 F13 1.31(2)
C8 F15 1.32(2)
C8 F14 1.33(2)
C9 F17 1.33(2)
C9 F16 1.36(2)
C9 C10 1.52(3)
C10 F19 1.31(2)
C10 F20 1.33(2)
C10 F18 1.35(2)
C11 C12 1.50(2)
C13 F22 1.34(2)
C13 F21 1.36(2)
C13 C14 1.50(2)
C14 F25 1.31(2)
C14 F24 1.33(2)
C14 F23 1.33(2)
C15 F26 1.34(2)
C15 F27 1.37(2)
C15 C16 1.50(2)
C16 F30 1.29(2)
C16 F29 1.33(2)
C16 F28 1.35(2)
C17 F31 1.37(2)
C17 C18 1.42(3)
C17 F32 1.47(2)
C18 F34 1.32(2)
C18 F35 1.32(2)
C18 F33 1.361(10)
C19 F36 1.34(2)
C19 F37 1.370(9)
C19 C20 1.44(3)
C20 F39 1.32(3)
C20 F40 1.35(3)
C20 F38 1.37(4)
C21A C22A 1.48(5)
C21B C22B 1.55(7)
